data_1529576
loop_
_publ_author_name
'Azarova, L.A.'
'Pakhomov, V.I.'
'Mikhailova, E.M.'
'Vinogradov, E.E.'

_publ_section_title
;
 About similarity of crystal structures of tetragonal beta-modification of
 Li I O3 and Ce (I O3)4
;
_journal_name_full 'Doklady Akademii Nauk SSSR'
_journal_page_first 613
_journal_page_last 615
_journal_volume 206
_journal_year 1972
_chemical_formula_sum 'I Li O3'
_chemical_name_systematic 'Li (I O3)'
_space_group_IT_number 86
_symmetry_space_group_name_Hall 'P 4n -1n'
_symmetry_space_group_name_H-M 'P 42/n :1'
_cell_angle_alpha 90
_cell_angle_beta 90
_cell_angle_gamma 90
_cell_formula_units_Z 8
_cell_length_a 9.66
_cell_length_b 9.66
_cell_length_c 6.21
_cell_volume 579.490
_citation_journal_id_ASTM DANKAS
_cod_data_source_file Azarova_DANKAS_1972_316.cif
_cod_data_source_block I1Li1O3
_cod_original_cell_volume 579.4899
_cod_original_sg_symbol_Hall '-P 4bc (x+1/4,y+1/4,z+1/4)'
_cod_original_formula_sum 'I1 Li1 O3'
_cod_database_code 1529576

loop_
_symmetry_equiv_pos_as_xyz
x,y,z
-y+1/2,x+1/2,z+1/2
-x,-y,z
y+1/2,-x+1/2,z+1/2
-x+1/2,-y+1/2,-z+1/2
y,-x,-z
x+1/2,y+1/2,-z+1/2
-y,x,-z

loop_
_atom_site_label
_atom_site_type_symbol
_atom_site_fract_x
_atom_site_fract_y
_atom_site_fract_z
_atom_site_occupancy
_atom_site_U_iso_or_equiv
O1 O-2 0.154 0.973 0.317 1 0.0
O2 O-2 0.411 0.864 0.189 1 0.0
Li2 Li+1 0 0 0.5 1 0.0
Li1 Li+1 0 0 0 1 0.0
I1 I+5 0.283 0.993 0.131 1 0.0
Li3 Li+1 0.25 0.75 0.25 1 0.0
O3 O-2 0.205 0.907 0.941 1 0.0
